data_7718939
loop_
_publ_author_name
'Kracht, Felix'
'Mayer, Sophie'
'Maichle-M&#xf6;ssmer, C&#xe4;cilia'
'Anwander, Reiner'

_publ_section_title
;
 Reactivity of titanium pyrazolates towards CO<sub>2</sub>, CS<sub>2</sub>
 and N<sub>2</sub>O.
;
_journal_issue 28
_journal_name_full 'Dalton transactions (Cambridge, England : 2003)'
_journal_page_first 10890
_journal_page_last 10897
_journal_paper_doi 10.1039/d5dt00957j
_journal_volume 54
_journal_year 2025
_chemical_formula_sum 'C25.5 H32 N8 O4 Ti'
_chemical_formula_weight 562.49
_chemical_properties_physical Air-sensitive,Moisture-sensitive
_space_group_crystal_system orthorhombic
_space_group_IT_number 56
_space_group_name_Hall '-P 2ab 2ac'
_space_group_name_H-M_alt 'P c c n'
_atom_sites_solution_hydrogens geom
_audit_creation_method SHELXL-2019/3
_audit_update_record
;
2025-02-14 deposited with the CCDC.	2025-06-23 downloaded from the CCDC.
;
_cell_angle_alpha 90
_cell_angle_beta 90
_cell_angle_gamma 90
_cell_formula_units_Z 8
_cell_length_a 13.996(4)
_cell_length_b 15.781(5)
_cell_length_c 27.295(8)
_cell_measurement_reflns_used 249
_cell_measurement_temperature 100(2)
_cell_measurement_theta_max 46.63
_cell_measurement_theta_min 2.025
_cell_volume 6029(3)
_computing_cell_refinement 'SAINT V8.40B (Bruker Nano, Inc., 2019)'
_computing_data_collection 'APEX3 v2019.11-0'
_computing_data_reduction 'SAINT V8.40B (Bruker Nano, Inc., 2019)'
_computing_structure_refinement 'SHELXL-2019/2 (Sheldrick, 2019)'
_computing_structure_solution 'SHELXT 2018/2 (Sheldrick, 2018)'
_diffrn_ambient_temperature 100(2)
_diffrn_measured_fraction_theta_full 0.998
_diffrn_measured_fraction_theta_max 0.997
_diffrn_measurement_device_type 'Bruker APEX II DUO'
_diffrn_measurement_method 'omega scans'
_diffrn_radiation_type MoK\a
_diffrn_radiation_wavelength 0.71073
_diffrn_reflns_av_R_equivalents 0.0516
_diffrn_reflns_av_unetI/netI 0.0244
_diffrn_reflns_Laue_measured_fraction_full 0.998
_diffrn_reflns_Laue_measured_fraction_max 0.997
_diffrn_reflns_limit_h_max 18
_diffrn_reflns_limit_h_min -18
_diffrn_reflns_limit_k_max 21
_diffrn_reflns_limit_k_min -21
_diffrn_reflns_limit_l_max 36
_diffrn_reflns_limit_l_min -36
_diffrn_reflns_number 93953
_diffrn_reflns_point_group_measured_fraction_full 0.998
_diffrn_reflns_point_group_measured_fraction_max 0.997
_diffrn_reflns_theta_full 25.242
_diffrn_reflns_theta_max 28.776
_diffrn_reflns_theta_min 1.945
_diffrn_source 'ImuS-focus sealed tube'
_exptl_absorpt_coefficient_mu 0.326
_exptl_absorpt_correction_type multi-scan
_exptl_absorpt_process_details 'sadabs V2012/1 (Bruker AXS Inc.)'
_exptl_crystal_colour orange
_exptl_crystal_density_diffrn 1.239
_exptl_crystal_description plate
_exptl_crystal_F_000 2360
_exptl_crystal_size_max 0.210
_exptl_crystal_size_mid 0.103
_exptl_crystal_size_min 0.069
_exptl_transmission_factor_max 0.7458
_exptl_transmission_factor_min 0.6945
_refine_diff_density_max 0.736
_refine_diff_density_min -0.565
_refine_diff_density_rms 0.068
_refine_ls_extinction_method none
_refine_ls_goodness_of_fit_ref 1.106
_refine_ls_hydrogen_treatment constr
_refine_ls_matrix_type full
_refine_ls_number_parameters 389
_refine_ls_number_reflns 7839
_refine_ls_number_restraints 122
_refine_ls_restrained_S_all 1.108
_refine_ls_R_factor_all 0.0756
_refine_ls_R_factor_gt 0.0606
_refine_ls_shift/su_max 0.001
_refine_ls_shift/su_mean 0.000
_refine_ls_structure_factor_coef Fsqd
_refine_ls_weighting_details 'w=1/[\s^2^(Fo^2^)+(0.0575P)^2^+8.7322P] where P=(Fo^2^+2Fc^2^)/3'
_refine_ls_weighting_scheme calc
_refine_ls_wR_factor_gt 0.1559
_refine_ls_wR_factor_ref 0.1641
_reflns_Friedel_coverage 0.000
_reflns_number_gt 6299
_reflns_number_total 7839
_reflns_threshold_expression 'I > 2\s(I)'
_cod_data_source_file d5dt00957j2.cif
_cod_data_source_block 1-CO2_mo_FK163_0m_e_sq
_cod_depositor_comments 'Adding full bibliography for 7718936--7718941.cif.'
_cod_original_formula_sum 'C25.50 H32 N8 O4 Ti'
_cod_database_code 7718939
_shelx_shelxl_version_number 2019/3
_shelx_space_group_comment
;
The symmetry employed for this shelxl refinement is uniquely defined
by the following loop, which should always be used as a source of
symmetry information in preference to the above space-group names.
They are only intended as comments.
;
_shelx_estimated_absorpt_t_min 0.935
_shelx_estimated_absorpt_t_max 0.978

loop_
_space_group_symop_operation_xyz
'x, y, z'
'x+1/2, -y, -z+1/2'
'-x, y+1/2, -z+1/2'
'-x+1/2, -y+1/2, z'
'-x, -y, -z'
'-x-1/2, y, z-1/2'
'x, -y-1/2, z-1/2'
'x-1/2, y-1/2, -z'

loop_
_atom_site_label
_atom_site_type_symbol
_atom_site_fract_x
_atom_site_fract_y
_atom_site_fract_z
_atom_site_U_iso_or_equiv
_atom_site_adp_type
_atom_site_occupancy
_atom_site_site_symmetry_order
_atom_site_calc_flag
_atom_site_refinement_flags_posn
_atom_site_refinement_flags_adp
_atom_site_refinement_flags_occupancy
_atom_site_disorder_assembly
_atom_site_disorder_group
Ti1 Ti 0.250000 0.750000 0.55517(2) 0.02355(14) Uani 1 2 d S T P . .
Ti2 Ti 0.750000 0.750000 0.69048(2) 0.01785(13) Uani 1 2 d S T P . .
O1 O 0.25872(13) 0.87217(11) 0.53064(6) 0.0318(4) Uani 1 1 d . . . . .
O2 O 0.33404(15) 0.97142(13) 0.48643(8) 0.0463(5) Uani 1 1 d . . . . .
O3 O 0.70698(11) 0.86682(9) 0.71464(6) 0.0236(3) Uani 1 1 d . . . . .
O4 O 0.60977(14) 0.94692(12) 0.76026(7) 0.0385(4) Uani 1 1 d . . . . .
N2 N 0.38152(15) 0.83356(15) 0.48228(7) 0.0322(5) Uani 1 1 d . . . . .
N3 N 0.34991(16) 0.78388(14) 0.60620(8) 0.0315(5) Uani 1 1 d . . . . .
N4 N 0.35041(16) 0.69909(13) 0.59919(7) 0.0294(4) Uani 1 1 d . . . . .
N5 N 0.64088(13) 0.72907(11) 0.74693(6) 0.0209(4) Uani 1 1 d . . . . .
N6 N 0.60504(13) 0.80242(12) 0.76601(7) 0.0235(4) Uani 1 1 d . . . . .
N7 N 0.83292(14) 0.82248(13) 0.64683(7) 0.0266(4) Uani 1 1 d . . . . .
N8 N 0.85328(14) 0.73981(13) 0.63738(7) 0.0255(4) Uani 1 1 d . . . . .
C2 C 0.4892(2) 0.7526(2) 0.44821(10) 0.0429(7) Uani 1 1 d . . . . .
H2 H 0.541418 0.732604 0.429236 0.051 Uiso 1 1 calc R U . . .
C1 C 0.45857(19) 0.8345(2) 0.45177(9) 0.0421(7) Uani 1 1 d . . . . .
C3 C 0.42859(19) 0.70332(19) 0.47800(9) 0.0365(6) Uani 1 1 d . . . . .
C4 C 0.4983(2) 0.9127(2) 0.42925(11) 0.0545(9) Uani 1 1 d . . . . .
H4A H 0.543934 0.897224 0.403515 0.082 Uiso 1 1 calc R U . . .
H4B H 0.530959 0.946270 0.454400 0.082 Uiso 1 1 calc R U . . .
H4C H 0.446314 0.946159 0.414982 0.082 Uiso 1 1 calc R U . . .
C5 C 0.4341(2) 0.6105(2) 0.48740(12) 0.0477(8) Uani 1 1 d . . . . .
H5A H 0.380408 0.582078 0.471229 0.072 Uiso 1 1 calc R U . . .
H5B H 0.431075 0.600038 0.522754 0.072 Uiso 1 1 calc R U . . .
H5C H 0.494366 0.588335 0.474395 0.072 Uiso 1 1 calc R U . . .
C6 C 0.32122(18) 0.89987(18) 0.50065(9) 0.0329(5) Uani 1 1 d . . . . .
C7 C 0.39270(19) 0.66144(19) 0.63755(10) 0.0365(6) Uani 1 1 d . . . . .
C8 C 0.4215(2) 0.7246(2) 0.66942(10) 0.0471(8) Uani 1 1 d . . . . .
H8 H 0.455275 0.717189 0.699308 0.057 Uiso 1 1 calc R U . . .
C9 C 0.3917(2) 0.8003(2) 0.64942(10) 0.0402(7) Uani 1 1 d . . . . .
C10 C 0.4027(3) 0.5677(2) 0.63990(15) 0.0634(11) Uani 1 1 d . . . . .
H10A H 0.356376 0.541367 0.617679 0.095 Uiso 1 1 calc R U . . .
H10B H 0.390647 0.548423 0.673466 0.095 Uiso 1 1 calc R U . . .
H10C H 0.467525 0.551594 0.630104 0.095 Uiso 1 1 calc R U . . .
C11 C 0.4025(3) 0.8888(3) 0.66807(15) 0.0725(12) Uani 1 1 d . . . . .
H11A H 0.368626 0.927916 0.646233 0.109 Uiso 1 1 calc R U . . .
H11B H 0.470362 0.903819 0.669084 0.109 Uiso 1 1 calc R U . . .
H11C H 0.375404 0.892696 0.701105 0.109 Uiso 1 1 calc R U . . .
C12 C 0.53388(17) 0.78665(19) 0.79907(9) 0.0316(5) Uani 1 1 d . . . . .
C13 C 0.52456(17) 0.70054(18) 0.80077(9) 0.0328(6) Uani 1 1 d . . . . .
H13 H 0.481266 0.669597 0.820733 0.039 Uiso 1 1 calc R U . . .
C14 C 0.59076(17) 0.66612(16) 0.76758(9) 0.0280(5) Uani 1 1 d . . . . .
C15 C 0.48133(19) 0.8546(2) 0.82591(10) 0.0400(6) Uani 1 1 d . . . . .
H15A H 0.451401 0.893092 0.802304 0.060 Uiso 1 1 calc R U . . .
H15B H 0.526153 0.886326 0.846498 0.060 Uiso 1 1 calc R U . . .
H15C H 0.431922 0.828884 0.846573 0.060 Uiso 1 1 calc R U . . .
C16 C 0.6053(2) 0.57543(16) 0.75484(11) 0.0371(6) Uani 1 1 d . . . . .
H16A H 0.617931 0.570314 0.719646 0.056 Uiso 1 1 calc R U . . .
H16B H 0.547732 0.543158 0.763182 0.056 Uiso 1 1 calc R U . . .
H16C H 0.659813 0.553041 0.773281 0.056 Uiso 1 1 calc R U . . .
C17 C 0.64170(16) 0.88015(14) 0.74641(8) 0.0242(4) Uani 1 1 d . . . . .
C18 C 0.88492(18) 0.7339(2) 0.59096(9) 0.0371(6) Uani 1 1 d . . . . .
C19 C 0.8859(2) 0.8153(2) 0.57153(9) 0.0459(8) Uani 1 1 d . . . . .
H19 H 0.907146 0.830929 0.539727 0.055 Uiso 1 1 calc R U . . .
C20 C 0.8503(2) 0.86944(19) 0.60696(10) 0.0377(6) Uani 1 1 d . . . . .
C21 C 0.9115(2) 0.6514(2) 0.56916(11) 0.0518(9) Uani 1 1 d . . . . .
H21A H 0.886151 0.647850 0.535757 0.078 Uiso 1 1 calc R U . . .
H21B H 0.884753 0.605411 0.589002 0.078 Uiso 1 1 calc R U . . .
H21C H 0.981281 0.646270 0.568274 0.078 Uiso 1 1 calc R U . . .
C22 C 0.8280(3) 0.9622(2) 0.60733(13) 0.0572(9) Uani 1 1 d . . . . .
H22A H 0.887752 0.994625 0.607844 0.086 Uiso 1 1 calc R U . . .
H22B H 0.790278 0.975878 0.636513 0.086 Uiso 1 1 calc R U . . .
H22C H 0.791532 0.976817 0.577888 0.086 Uiso 1 1 calc R U . . .
N1 N 0.36272(15) 0.75349(14) 0.49845(7) 0.0286(4) Uani 1 1 d . . . . .
C1_2 C 0.2826(6) 0.8775(6) 0.2737(3) 0.078(3) Uani 0.5 1 d D U P A -1
H1A_2 H 0.322495 0.863141 0.245373 0.117 Uiso 0.5 1 calc R U P A -1
H1B_2 H 0.315699 0.919317 0.294061 0.117 Uiso 0.5 1 calc R U P A -1
H1C_2 H 0.221769 0.901140 0.262322 0.117 Uiso 0.5 1 calc R U P A -1
C2_2 C 0.2641(5) 0.7997(5) 0.3030(3) 0.0552(18) Uani 0.5 1 d D U P A -1
C3_2 C 0.2664(6) 0.8031(6) 0.3532(3) 0.055(2) Uani 0.5 1 d D U P A -1
H3_2 H 0.282483 0.854564 0.369242 0.066 Uiso 0.5 1 calc R U P A -1
C4_2 C 0.2459(13) 0.7329(5) 0.3799(2) 0.047(2) Uani 0.5 1 d D U P A -1
H4_2 H 0.246591 0.736574 0.414631 0.057 Uiso 0.5 1 calc R U P A -1
C5_2 C 0.2236(7) 0.6553(5) 0.3578(3) 0.051(2) Uani 0.5 1 d D U P A -1
H5_2 H 0.210484 0.606757 0.377291 0.062 Uiso 0.5 1 calc R U P A -1
C6_2 C 0.2210(5) 0.6501(6) 0.3071(3) 0.062(2) Uani 0.5 1 d D U P A -1
H6_2 H 0.205882 0.598327 0.291139 0.075 Uiso 0.5 1 calc R U P A -1
C7_2 C 0.2421(7) 0.7264(5) 0.2790(2) 0.054(2) Uani 0.5 1 d D U P A -1
H7_2 H 0.240587 0.725077 0.244188 0.064 Uiso 0.5 1 calc R U P A -1

loop_
_atom_site_aniso_label
_atom_site_aniso_U_11
_atom_site_aniso_U_22
_atom_site_aniso_U_33
_atom_site_aniso_U_23
_atom_site_aniso_U_13
_atom_site_aniso_U_12
Ti1 0.0303(3) 0.0209(3) 0.0194(3) 0.000 0.000 0.0009(2)
Ti2 0.0205(3) 0.0164(2) 0.0166(2) 0.000 0.000 -0.0013(2)
O1 0.0339(9) 0.0292(9) 0.0323(9) 0.0095(7) 0.0058(7) 0.0015(7)
O2 0.0378(11) 0.0439(12) 0.0573(13) 0.0269(10) 0.0013(9) -0.0026(9)
O3 0.0241(8) 0.0174(7) 0.0293(8) -0.0014(6) 0.0030(6) -0.0004(6)
O4 0.0395(10) 0.0283(9) 0.0478(11) -0.0105(8) 0.0064(9) 0.0075(8)
N2 0.0265(10) 0.0491(13) 0.0210(9) 0.0047(9) -0.0016(8) -0.0006(9)
N3 0.0402(12) 0.0270(10) 0.0273(10) -0.0032(8) -0.0036(9) -0.0009(9)
N4 0.0358(11) 0.0251(10) 0.0274(10) 0.0016(8) -0.0050(8) -0.0003(8)
N5 0.0221(9) 0.0221(9) 0.0185(8) 0.0013(6) -0.0014(7) -0.0019(7)
N6 0.0203(9) 0.0284(10) 0.0218(9) -0.0018(7) 0.0013(7) 0.0006(7)
N7 0.0285(10) 0.0274(10) 0.0239(9) 0.0048(8) 0.0021(8) -0.0022(8)
N8 0.0266(9) 0.0293(10) 0.0207(9) -0.0030(7) 0.0027(7) -0.0007(8)
C2 0.0286(13) 0.073(2) 0.0268(12) -0.0133(13) -0.0024(10) 0.0023(14)
C1 0.0279(13) 0.078(2) 0.0208(11) 0.0049(12) -0.0027(10) -0.0078(13)
C3 0.0287(12) 0.0560(17) 0.0249(11) -0.0146(11) -0.0056(10) 0.0018(12)
C4 0.0360(15) 0.092(3) 0.0361(15) 0.0175(16) 0.0046(12) -0.0141(16)
C5 0.0348(14) 0.0550(19) 0.0532(18) -0.0287(15) -0.0039(13) 0.0080(13)
C6 0.0268(12) 0.0420(14) 0.0298(12) 0.0132(11) -0.0049(10) -0.0008(10)
C7 0.0280(12) 0.0513(16) 0.0302(12) 0.0143(11) 0.0044(10) 0.0053(11)
C8 0.0328(14) 0.085(2) 0.0235(12) 0.0019(13) -0.0042(11) 0.0036(15)
C9 0.0328(13) 0.0570(18) 0.0309(13) -0.0166(12) -0.0006(11) -0.0046(13)
C10 0.053(2) 0.058(2) 0.079(3) 0.0389(19) 0.0159(18) 0.0177(17)
C11 0.070(3) 0.077(3) 0.070(2) -0.047(2) -0.005(2) -0.014(2)
C12 0.0224(11) 0.0512(16) 0.0211(10) 0.0008(10) 0.0013(9) 0.0020(11)
C13 0.0229(11) 0.0474(16) 0.0280(12) 0.0092(11) 0.0012(9) -0.0053(11)
C14 0.0242(11) 0.0332(12) 0.0266(11) 0.0083(9) -0.0035(9) -0.0055(9)
C15 0.0278(12) 0.0610(19) 0.0312(13) -0.0050(12) 0.0046(10) 0.0042(12)
C16 0.0380(14) 0.0279(13) 0.0455(15) 0.0118(11) -0.0006(12) -0.0106(11)
C17 0.0225(10) 0.0255(11) 0.0247(10) -0.0034(8) -0.0019(8) 0.0015(9)
C18 0.0256(12) 0.0630(19) 0.0226(11) -0.0097(11) 0.0051(9) -0.0078(12)
C19 0.0417(15) 0.076(2) 0.0200(11) 0.0088(13) 0.0027(11) -0.0216(15)
C20 0.0340(13) 0.0484(16) 0.0308(13) 0.0163(11) -0.0019(11) -0.0124(12)
C21 0.0367(15) 0.078(2) 0.0401(15) -0.0278(16) 0.0095(13) -0.0043(15)
C22 0.064(2) 0.0449(18) 0.063(2) 0.0287(16) -0.0099(17) -0.0131(16)
N1 0.0269(10) 0.0374(11) 0.0216(9) -0.0031(8) -0.0029(8) -0.0002(8)
C1_2 0.058(4) 0.086(5) 0.089(6) 0.042(5) 0.027(4) 0.037(4)
C2_2 0.035(4) 0.080(5) 0.051(4) 0.011(4) 0.005(4) 0.023(4)
C3_2 0.031(4) 0.089(6) 0.045(4) 0.011(4) 0.003(3) 0.018(5)
C4_2 0.024(3) 0.071(7) 0.047(3) 0.001(3) 0.002(4) 0.014(6)
C5_2 0.029(3) 0.064(5) 0.060(4) 0.014(4) 0.013(3) 0.008(4)
C6_2 0.024(3) 0.090(6) 0.073(4) -0.024(5) 0.004(3) 0.002(4)
C7_2 0.026(4) 0.100(7) 0.035(3) 0.004(3) -0.003(3) 0.016(5)

loop_
_atom_type_symbol
_atom_type_description
_atom_type_scat_dispersion_real
_atom_type_scat_dispersion_imag
_atom_type_scat_source
C C 0.0033 0.0016 'International Tables Vol C Tables 4.2.6.8 and 6.1.1.4'
H H 0.0000 0.0000 'International Tables Vol C Tables 4.2.6.8 and 6.1.1.4'
N N 0.0061 0.0033 'International Tables Vol C Tables 4.2.6.8 and 6.1.1.4'
O O 0.0106 0.0060 'International Tables Vol C Tables 4.2.6.8 and 6.1.1.4'
Ti Ti 0.2776 0.4457 'International Tables Vol C Tables 4.2.6.8 and 6.1.1.4'

loop_
_geom_angle_atom_site_label_1
_geom_angle_atom_site_label_2
_geom_angle_atom_site_label_3
_geom_angle
_geom_angle_site_symmetry_1
_geom_angle_site_symmetry_3
_geom_angle_publ_flag
N4 Ti1 N4 106.83(13) . 4_565 ?
N4 Ti1 O1 121.96(8) . . ?
N4 Ti1 O1 82.01(8) 4_565 . ?
N4 Ti1 O1 82.01(8) . 4_565 ?
N4 Ti1 O1 121.96(8) 4_565 4_565 ?
O1 Ti1 O1 141.77(11) . 4_565 ?
N4 Ti1 N3 38.88(8) . . ?
N4 Ti1 N3 88.08(9) 4_565 . ?
O1 Ti1 N3 86.31(8) . . ?
O1 Ti1 N3 120.70(8) 4_565 . ?
N4 Ti1 N3 88.08(9) . 4_565 ?
N4 Ti1 N3 38.88(8) 4_565 4_565 ?
O1 Ti1 N3 120.69(8) . 4_565 ?
O1 Ti1 N3 86.31(8) 4_565 4_565 ?
N3 Ti1 N3 94.13(13) . 4_565 ?
N4 Ti1 N1 154.80(8) . 4_565 ?
N4 Ti1 N1 85.98(8) 4_565 4_565 ?
O1 Ti1 N1 80.61(8) . 4_565 ?
O1 Ti1 N1 72.82(8) 4_565 4_565 ?
N3 Ti1 N1 166.26(8) . 4_565 ?
N3 Ti1 N1 89.00(8) 4_565 4_565 ?
N4 Ti1 N1 85.98(8) . . ?
N4 Ti1 N1 154.80(8) 4_565 . ?
O1 Ti1 N1 72.82(8) . . ?
O1 Ti1 N1 80.61(8) 4_565 . ?
N3 Ti1 N1 89.00(8) . . ?
N3 Ti1 N1 166.26(8) 4_565 . ?
N1 Ti1 N1 91.11(11) 4_565 . ?
N7 Ti2 N7 107.65(12) 4_665 . ?
N7 Ti2 O3 81.33(7) 4_665 4_665 ?
N7 Ti2 O3 122.07(7) . 4_665 ?
N7 Ti2 O3 122.07(7) 4_665 . ?
N7 Ti2 O3 81.32(7) . . ?
O3 Ti2 O3 142.43(9) 4_665 . ?
N7 Ti2 N8 86.78(8) 4_665 . ?
N7 Ti2 N8 39.01(8) . . ?
O3 Ti2 N8 87.12(7) 4_665 . ?
O3 Ti2 N8 120.31(7) . . ?
N7 Ti2 N8 39.01(8) 4_665 4_665 ?
N7 Ti2 N8 86.78(8) . 4_665 ?
O3 Ti2 N8 120.32(7) 4_665 4_665 ?
O3 Ti2 N8 87.13(7) . 4_665 ?
N8 Ti2 N8 90.21(11) . 4_665 ?
N7 Ti2 N5 85.93(8) 4_665 . ?
N7 Ti2 N5 154.14(8) . . ?
O3 Ti2 N5 80.97(7) 4_665 . ?
O3 Ti2 N5 72.83(7) . . ?
N8 Ti2 N5 166.85(7) . . ?
N8 Ti2 N5 91.00(8) 4_665 . ?
N7 Ti2 N5 154.14(8) 4_665 4_665 ?
N7 Ti2 N5 85.93(8) . 4_665 ?
O3 Ti2 N5 72.83(7) 4_665 4_665 ?
O3 Ti2 N5 80.97(7) . 4_665 ?
N8 Ti2 N5 90.99(8) . 4_665 ?
N8 Ti2 N5 166.85(7) 4_665 4_665 ?
N5 Ti2 N5 90.81(10) . 4_665 ?
C6 O1 Ti1 125.06(17) . . ?
C17 O3 Ti2 125.26(14) . . ?
C1 N2 N1 111.1(2) . . ?
C1 N2 C6 132.1(3) . . ?
N1 N2 C6 116.7(2) . . ?
C9 N3 N4 108.2(2) . . ?
C9 N3 Ti1 161.3(2) . . ?
N4 N3 Ti1 69.41(12) . . ?
C7 N4 N3 109.3(2) . . ?
C7 N4 Ti1 161.67(19) . . ?
N3 N4 Ti1 71.72(13) . . ?
C14 N5 N6 106.00(19) . . ?
C14 N5 Ti2 140.45(17) . . ?
N6 N5 Ti2 113.33(13) . . ?
N5 N6 C12 111.4(2) . . ?
N5 N6 C17 116.86(17) . . ?
C12 N6 C17 131.5(2) . . ?
C20 N7 N8 109.8(2) . . ?
C20 N7 Ti2 153.88(18) . . ?
N8 N7 Ti2 71.87(12) . . ?
C18 N8 N7 108.3(2) . . ?
C18 N8 Ti2 154.40(18) . . ?
N7 N8 Ti2 69.12(11) . . ?
C1 C2 C3 107.0(2) . . ?
C1 C2 H2 126.5 . . ?
C3 C2 H2 126.5 . . ?
N2 C1 C2 106.3(3) . . ?
N2 C1 C4 123.9(3) . . ?
C2 C1 C4 129.7(3) . . ?
N1 C3 C2 109.2(3) . . ?
N1 C3 C5 123.1(3) . . ?
C2 C3 C5 127.7(3) . . ?
C1 C4 H4A 109.5 . . ?
C1 C4 H4B 109.5 . . ?
H4A C4 H4B 109.5 . . ?
C1 C4 H4C 109.5 . . ?
H4A C4 H4C 109.5 . . ?
H4B C4 H4C 109.5 . . ?
C3 C5 H5A 109.5 . . ?
C3 C5 H5B 109.5 . . ?
H5A C5 H5B 109.5 . . ?
C3 C5 H5C 109.5 . . ?
H5A C5 H5C 109.5 . . ?
H5B C5 H5C 109.5 . . ?
O2 C6 O1 129.0(3) . . ?
O2 C6 N2 118.8(2) . . ?
O1 C6 N2 112.2(2) . . ?
N4 C7 C8 107.5(3) . . ?
N4 C7 C10 121.0(3) . . ?
C8 C7 C10 131.5(3) . . ?
C9 C8 C7 106.7(2) . . ?
C9 C8 H8 126.7 . . ?
C7 C8 H8 126.7 . . ?
N3 C9 C8 108.3(3) . . ?
N3 C9 C11 121.5(3) . . ?
C8 C9 C11 130.2(3) . . ?
C7 C10 H10A 109.5 . . ?
C7 C10 H10B 109.5 . . ?
H10A C10 H10B 109.5 . . ?
C7 C10 H10C 109.5 . . ?
H10A C10 H10C 109.5 . . ?
H10B C10 H10C 109.5 . . ?
C9 C11 H11A 109.5 . . ?
C9 C11 H11B 109.5 . . ?
H11A C11 H11B 109.5 . . ?
C9 C11 H11C 109.5 . . ?
H11A C11 H11C 109.5 . . ?
H11B C11 H11C 109.5 . . ?
C13 C12 N6 105.8(2) . . ?
C13 C12 C15 130.6(2) . . ?
N6 C12 C15 123.5(3) . . ?
C12 C13 C14 107.4(2) . . ?
C12 C13 H13 126.3 . . ?
C14 C13 H13 126.3 . . ?
N5 C14 C13 109.3(2) . . ?
N5 C14 C16 122.9(2) . . ?
C13 C14 C16 127.8(2) . . ?
C12 C15 H15A 109.5 . . ?
C12 C15 H15B 109.5 . . ?
H15A C15 H15B 109.5 . . ?
C12 C15 H15C 109.5 . . ?
H15A C15 H15C 109.5 . . ?
H15B C15 H15C 109.5 . . ?
C14 C16 H16A 109.5 . . ?
C14 C16 H16B 109.5 . . ?
H16A C16 H16B 109.5 . . ?
C14 C16 H16C 109.5 . . ?
H16A C16 H16C 109.5 . . ?
H16B C16 H16C 109.5 . . ?
O4 C17 O3 128.5(2) . . ?
O4 C17 N6 119.9(2) . . ?
O3 C17 N6 111.62(19) . . ?
N8 C18 C19 107.4(2) . . ?
N8 C18 C21 121.5(3) . . ?
C19 C18 C21 131.1(3) . . ?
C20 C19 C18 107.5(2) . . ?
C20 C19 H19 126.3 . . ?
C18 C19 H19 126.3 . . ?
N7 C20 C19 107.0(3) . . ?
N7 C20 C22 119.9(3) . . ?
C19 C20 C22 133.1(3) . . ?
C18 C21 H21A 109.5 . . ?
C18 C21 H21B 109.5 . . ?
H21A C21 H21B 109.5 . . ?
C18 C21 H21C 109.5 . . ?
H21A C21 H21C 109.5 . . ?
H21B C21 H21C 109.5 . . ?
C20 C22 H22A 109.5 . . ?
C20 C22 H22B 109.5 . . ?
H22A C22 H22B 109.5 . . ?
C20 C22 H22C 109.5 . . ?
H22A C22 H22C 109.5 . . ?
H22B C22 H22C 109.5 . . ?
C3 N1 N2 106.3(2) . . ?
C3 N1 Ti1 140.3(2) . . ?
N2 N1 Ti1 112.79(15) . . ?
C2_2 C1_2 H1A_2 109.5 . . ?
C2_2 C1_2 H1B_2 109.5 . . ?
H1A_2 C1_2 H1B_2 109.5 . . ?
C2_2 C1_2 H1C_2 109.5 . . ?
H1A_2 C1_2 H1C_2 109.5 . . ?
H1B_2 C1_2 H1C_2 109.5 . . ?
C7_2 C2_2 C3_2 121.2(7) . . ?
C7_2 C2_2 C1_2 118.7(6) . . ?
C3_2 C2_2 C1_2 120.1(8) . . ?
C4_2 C3_2 C2_2 120.0(8) . . ?
C4_2 C3_2 H3_2 120.0 . . ?
C2_2 C3_2 H3_2 120.0 . . ?
C3_2 C4_2 C5_2 122.0(7) . . ?
C3_2 C4_2 H4_2 119.0 . . ?
C5_2 C4_2 H4_2 119.0 . . ?
C6_2 C5_2 C4_2 119.1(7) . . ?
C6_2 C5_2 H5_2 120.4 . . ?
C4_2 C5_2 H5_2 120.4 . . ?
C5_2 C6_2 C7_2 118.2(7) . . ?
C5_2 C6_2 H6_2 120.9 . . ?
C7_2 C6_2 H6_2 120.9 . . ?
C2_2 C7_2 C6_2 119.5(6) . . ?
C2_2 C7_2 H7_2 120.2 . . ?
C6_2 C7_2 H7_2 120.2 . . ?

loop_
_geom_bond_atom_site_label_1
_geom_bond_atom_site_label_2
_geom_bond_distance
_geom_bond_site_symmetry_2
_geom_bond_publ_flag
Ti1 N4 2.016(2) . ?
Ti1 N4 2.016(2) 4_565 ?
Ti1 O1 2.0445(18) . ?
Ti1 O1 2.0445(18) 4_565 ?
Ti1 N3 2.045(2) . ?
Ti1 N3 2.045(2) 4_565 ?
Ti1 N1 2.211(2) 4_565 ?
Ti1 N1 2.211(2) . ?
Ti2 N7 2.019(2) 4_665 ?
Ti2 N7 2.019(2) . ?
Ti2 O3 2.0484(16) 4_665 ?
Ti2 O3 2.0484(16) . ?
Ti2 N8 2.053(2) . ?
Ti2 N8 2.053(2) 4_665 ?
Ti2 N5 2.1944(19) . ?
Ti2 N5 2.1944(19) 4_665 ?
O1 C6 1.275(3) . ?
O2 C6 1.207(3) . ?
O3 C17 1.277(3) . ?
O4 C17 1.205(3) . ?
N2 C1 1.362(3) . ?
N2 N1 1.364(3) . ?
N2 C6 1.435(4) . ?
N3 C9 1.342(3) . ?
N3 N4 1.352(3) . ?
N4 C7 1.341(3) . ?
N5 C14 1.340(3) . ?
N5 N6 1.365(3) . ?
N6 C12 1.367(3) . ?
N6 C17 1.433(3) . ?
N7 C20 1.339(3) . ?
N7 N8 1.360(3) . ?
N8 C18 1.345(3) . ?
C2 C1 1.365(5) . ?
C2 C3 1.409(4) . ?
C2 H2 0.9500 . ?
C1 C4 1.487(4) . ?
C3 N1 1.337(3) . ?
C3 C5 1.489(4) . ?
C4 H4A 0.9800 . ?
C4 H4B 0.9800 . ?
C4 H4C 0.9800 . ?
C5 H5A 0.9800 . ?
C5 H5B 0.9800 . ?
C5 H5C 0.9800 . ?
C7 C8 1.383(4) . ?
C7 C10 1.487(4) . ?
C8 C9 1.378(5) . ?
C8 H8 0.9500 . ?
C9 C11 1.495(4) . ?
C10 H10A 0.9800 . ?
C10 H10B 0.9800 . ?
C10 H10C 0.9800 . ?
C11 H11A 0.9800 . ?
C11 H11B 0.9800 . ?
C11 H11C 0.9800 . ?
C12 C13 1.366(4) . ?
C12 C15 1.492(4) . ?
C13 C14 1.405(4) . ?
C13 H13 0.9500 . ?
C14 C16 1.487(4) . ?
C15 H15A 0.9800 . ?
C15 H15B 0.9800 . ?
C15 H15C 0.9800 . ?
C16 H16A 0.9800 . ?
C16 H16B 0.9800 . ?
C16 H16C 0.9800 . ?
C18 C19 1.390(4) . ?
C18 C21 1.480(4) . ?
C19 C20 1.383(4) . ?
C19 H19 0.9500 . ?
C20 C22 1.497(4) . ?
C21 H21A 0.9800 . ?
C21 H21B 0.9800 . ?
C21 H21C 0.9800 . ?
C22 H22A 0.9800 . ?
C22 H22B 0.9800 . ?
C22 H22C 0.9800 . ?
C1_2 C2_2 1.487(11) . ?
C1_2 H1A_2 0.9800 . ?
C1_2 H1B_2 0.9800 . ?
C1_2 H1C_2 0.9800 . ?
C2_2 C7_2 1.365(9) . ?
C2_2 C3_2 1.371(9) . ?
C3_2 C4_2 1.357(9) . ?
C3_2 H3_2 0.9500 . ?
C4_2 C5_2 1.401(9) . ?
C4_2 H4_2 0.9500 . ?
C5_2 C6_2 1.387(9) . ?
C5_2 H5_2 0.9500 . ?
C6_2 C7_2 1.458(10) . ?
C6_2 H6_2 0.9500 . ?
C7_2 H7_2 0.9500 . ?
